data_7131296
loop_
_publ_author_name
'Qiu, Dong'
'Liu, Huiyang'
'Sun, Shuai'
'Ni, Hongyan'
'Su, Yijin'

_publ_section_title
;
 Bromide-mediated, C2-selective, and oxygenative alkylation of pyridinium
 salts using alkenes and molecular oxygen.
;
_journal_issue 19
_journal_name_full 'Chemical communications (Cambridge, England)'
_journal_page_first 2807
_journal_page_last 2810
_journal_paper_doi 10.1039/d2cc06138d
_journal_volume 59
_journal_year 2023
_chemical_formula_sum 'C24 H21 N O6'
_chemical_formula_weight 419.42
_space_group_IT_number 14
_space_group_name_Hall '-P 2yn'
_space_group_name_H-M_alt 'P 1 21/n 1'
_symmetry_cell_setting monoclinic
_symmetry_space_group_name_H-M 'P 1 21/n 1'
_atom_sites_solution_hydrogens geom
_atom_sites_solution_primary direct
_atom_sites_solution_secondary difmap
_audit_creation_method SHELXL-97
_audit_update_record
;
2023-01-14 deposited with the CCDC.	2023-02-15 downloaded from the CCDC.
;
_cell_angle_alpha 90.00
_cell_angle_beta 110.2940(10)
_cell_angle_gamma 90.00
_cell_formula_units_Z 4
_cell_length_a 9.4202(7)
_cell_length_b 18.5520(13)
_cell_length_c 12.6365(9)
_cell_measurement_reflns_used 4335
_cell_measurement_temperature 296(2)
_cell_measurement_theta_max 27.90
_cell_measurement_theta_min 2.20
_cell_volume 2071.3(3)
_computing_cell_refinement 'Bruker SMART'
_computing_data_collection 'Bruker SMART APEX II'
_computing_data_reduction 'Bruker SMART'
_computing_structure_refinement 'SHELXL-97 (Sheldrick, 2008)'
_computing_structure_solution 'SHELXS-97 (Sheldrick, 2008)'
_diffrn_ambient_temperature 296(2)
_diffrn_measured_fraction_theta_full 0.999
_diffrn_measured_fraction_theta_max 0.999
_diffrn_measurement_device_type 'Bruker APEX II area detector'
_diffrn_measurement_method '\w scans'
_diffrn_radiation_monochromator graphite
_diffrn_radiation_source 'fine-focus sealed tube'
_diffrn_radiation_type MoK\a
_diffrn_radiation_wavelength 0.71073
_diffrn_reflns_av_R_equivalents 0.0200
_diffrn_reflns_av_sigmaI/netI 0.0228
_diffrn_reflns_limit_h_max 10
_diffrn_reflns_limit_h_min -11
_diffrn_reflns_limit_k_max 22
_diffrn_reflns_limit_k_min -20
_diffrn_reflns_limit_l_max 15
_diffrn_reflns_limit_l_min -7
_diffrn_reflns_number 10414
_diffrn_reflns_theta_full 25.00
_diffrn_reflns_theta_max 25.00
_diffrn_reflns_theta_min 2.04
_exptl_absorpt_coefficient_mu 0.097
_exptl_absorpt_correction_T_max 0.9808
_exptl_absorpt_correction_T_min 0.9714
_exptl_absorpt_correction_type multi-scan
_exptl_absorpt_process_details SADABS
_exptl_crystal_colour colorless
_exptl_crystal_density_diffrn 1.345
_exptl_crystal_density_method 'not measured'
_exptl_crystal_description block
_exptl_crystal_F_000 880
_exptl_crystal_size_max 0.30
_exptl_crystal_size_mid 0.20
_exptl_crystal_size_min 0.20
_refine_diff_density_max 0.176
_refine_diff_density_min -0.178
_refine_diff_density_rms 0.032
_refine_ls_extinction_coef 0.0239(10)
_refine_ls_extinction_expression Fc^*^=kFc[1+0.001xFc^2^\l^3^/sin(2\q)]^-1/4^
_refine_ls_extinction_method SHELXL
_refine_ls_goodness_of_fit_ref 1.001
_refine_ls_hydrogen_treatment mixed
_refine_ls_matrix_type full
_refine_ls_number_parameters 283
_refine_ls_number_reflns 3642
_refine_ls_number_restraints 13
_refine_ls_restrained_S_all 1.026
_refine_ls_R_factor_all 0.0460
_refine_ls_R_factor_gt 0.0371
_refine_ls_shift/su_max 0.000
_refine_ls_shift/su_mean 0.000
_refine_ls_structure_factor_coef Fsqd
_refine_ls_weighting_details 'calc w=1/[\s^2^(Fo^2^)+(0.0200P)^2^+0.8322P] where P=(Fo^2^+2Fc^2^)/3'
_refine_ls_weighting_scheme calc
_refine_ls_wR_factor_gt 0.0773
_refine_ls_wR_factor_ref 0.0822
_reflns_number_gt 2992
_reflns_number_total 3642
_reflns_threshold_expression >2sigma(I)
_cod_data_source_file d2cc06138d2.cif
_cod_data_source_block 1
_cod_depositor_comments
;
The following automatic conversions were performed:

data item '_exptl_absorpt_correction_type' value 'Multi-scan' was
changed to 'multi-scan' in accordance with the
/home/data/users/saulius/crontab/automatic-downloads/rss-feeds/RSC/lib/dictionaries/cif_core.dic
dictionary named 'cif_core.dic' version 2.4.2 last updated on
2011-04-26.

data item '_symmetry_cell_setting' value 'Monoclinic' was changed to
'monoclinic' in accordance with the
/home/data/users/saulius/crontab/automatic-downloads/rss-feeds/RSC/lib/dictionaries/cif_core.dic
dictionary named 'cif_core.dic' version 2.4.2 last updated on
2011-04-26.

Automatic conversion script
Id: cif_fix_values 7556 2019-12-06 15:28:31Z antanas 

 Adding full bibliography for 7131296--7131297.cif.
;
_cod_original_sg_symbol_H-M P2(1)/n
_cod_database_code 7131296

loop_
_symmetry_equiv_pos_as_xyz
'x, y, z'
'-x+1/2, y+1/2, -z+1/2'
'-x, -y, -z'
'x-1/2, -y-1/2, z-1/2'

loop_
_atom_site_label
_atom_site_type_symbol
_atom_site_fract_x
_atom_site_fract_y
_atom_site_fract_z
_atom_site_U_iso_or_equiv
_atom_site_adp_type
_atom_site_occupancy
_atom_site_symmetry_multiplicity
_atom_site_calc_flag
_atom_site_refinement_flags
_atom_site_disorder_assembly
_atom_site_disorder_group
C1 C 0.20089(18) 0.21597(9) -0.05617(14) 0.0467(4) Uani 1 1 d . . .
C2 C 0.1409(2) 0.21971(10) -0.17297(15) 0.0581(5) Uani 1 1 d . . .
H2 H 0.0601 0.1902 -0.2125 0.070 Uiso 1 1 calc R . .
C3 C 0.2007(3) 0.26695(12) -0.23067(18) 0.0729(6) Uani 1 1 d . . .
H3 H 0.1593 0.2695 -0.3089 0.087 Uiso 1 1 calc R . .
C4 C 0.3199(3) 0.30985(12) -0.1738(2) 0.0794(7) Uani 1 1 d . . .
H4 H 0.3610 0.3409 -0.2133 0.095 Uiso 1 1 calc R . .
C5 C 0.3793(3) 0.30734(12) -0.0586(2) 0.0810(7) Uani 1 1 d . . .
H5 H 0.4600 0.3371 -0.0200 0.097 Uiso 1 1 calc R . .
C6 C 0.3202(2) 0.26084(10) 0.00064(17) 0.0651(5) Uani 1 1 d . . .
H6 H 0.3607 0.2597 0.0790 0.078 Uiso 1 1 calc R . .
C7 C 0.13621(18) 0.16257(9) 0.00185(14) 0.0470(4) Uani 1 1 d . . .
C8 C 0.19977(18) 0.15520(9) 0.13001(14) 0.0465(4) Uani 1 1 d . . .
C9 C 0.20935(17) 0.08059(8) 0.17796(13) 0.0423(4) Uani 1 1 d . . .
H9A H 0.1777 0.0462 0.1164 0.051 Uiso 1 1 calc R . .
H9B H 0.1395 0.0769 0.2189 0.051 Uiso 1 1 calc R . .
C10 C 0.37030(16) 0.06029(8) 0.25828(12) 0.0365(3) Uani 1 1 d . . .
C11 C 0.47728(17) 0.05949(8) 0.19003(12) 0.0366(3) Uani 1 1 d . . .
C13 C 0.5113(2) 0.09682(9) 0.02613(14) 0.0520(4) Uani 1 1 d U . .
H13 H 0.4731 0.1211 -0.0423 0.062 Uiso 1 1 calc R . .
C14 C 0.6495(2) 0.06721(9) 0.05504(14) 0.0524(4) Uani 1 1 d U . .
H14 H 0.7038 0.0701 0.0062 0.063 Uiso 1 1 calc R . .
C15 C 0.71213(18) 0.03172(9) 0.15967(14) 0.0468(4) Uani 1 1 d . . .
C16 C 0.8582(2) 0.00105(10) 0.19688(19) 0.0623(5) Uani 1 1 d . . .
H16 H 0.9143 0.0011 0.1491 0.075 Uiso 1 1 calc R . .
C17 C 0.9179(2) -0.02840(11) 0.3005(2) 0.0703(6) Uani 1 1 d . . .
H17 H 1.0156 -0.0471 0.3243 0.084 Uiso 1 1 calc R . .
C18 C 0.8337(2) -0.03105(10) 0.37250(17) 0.0612(5) Uani 1 1 d . . .
H18 H 0.8760 -0.0512 0.4440 0.073 Uiso 1 1 calc R . .
C19 C 0.69043(18) -0.00433(9) 0.33864(14) 0.0480(4) Uani 1 1 d . . .
H19 H 0.6348 -0.0075 0.3866 0.058 Uiso 1 1 calc R . .
C20 C 0.62479(17) 0.02832(8) 0.23137(13) 0.0398(4) Uani 1 1 d . . .
C21 C 0.35321(16) -0.01477(9) 0.30213(13) 0.0414(4) Uani 1 1 d . . .
C22 C 0.3125(2) -0.13751(10) 0.25136(18) 0.0733(6) Uani 1 1 d . . .
H22A H 0.3958 -0.1509 0.3175 0.110 Uiso 1 1 calc R . .
H22B H 0.3091 -0.1689 0.1901 0.110 Uiso 1 1 calc R . .
H22C H 0.2197 -0.1416 0.2663 0.110 Uiso 1 1 calc R . .
C23 C 0.43517(17) 0.11335(9) 0.35732(13) 0.0417(4) Uani 1 1 d . . .
H23A H 0.5196 0.0898 0.4140 0.050 Uiso 1 1 calc R . .
H23B H 0.4757 0.1544 0.3298 0.050 Uiso 1 1 calc R . .
C24 C 0.33140(19) 0.14139(9) 0.41455(13) 0.0464(4) Uani 1 1 d . . .
C25 C 0.3160(3) 0.22855(15) 0.5449(2) 0.1000(9) Uani 1 1 d . . .
H25A H 0.2221 0.2477 0.4947 0.150 Uiso 1 1 calc R . .
H25B H 0.3749 0.2667 0.5908 0.150 Uiso 1 1 calc R . .
H25C H 0.2959 0.1925 0.5923 0.150 Uiso 1 1 calc R . .
N1 N 0.42427(15) 0.09284(7) 0.09261(10) 0.0437(3) Uani 1 1 d . . .
O1 O 0.02931(14) 0.12463(7) -0.04810(11) 0.0673(4) Uani 1 1 d . . .
O2 O 0.22520(17) 0.20881(7) 0.18827(11) 0.0702(4) Uani 1 1 d . . .
O3 O 0.33204(14) -0.06387(6) 0.22135(10) 0.0571(3) Uani 1 1 d . . .
O4 O 0.35354(15) -0.02796(7) 0.39464(10) 0.0625(4) Uani 1 1 d . . .
O5 O 0.20906(14) 0.11973(7) 0.40758(11) 0.0656(4) Uani 1 1 d . . .
O6 O 0.39901(15) 0.19666(8) 0.47996(12) 0.0722(4) Uani 1 1 d . . .

loop_
_atom_site_aniso_label
_atom_site_aniso_U_11
_atom_site_aniso_U_22
_atom_site_aniso_U_33
_atom_site_aniso_U_23
_atom_site_aniso_U_13
_atom_site_aniso_U_12
C1 0.0483(9) 0.0406(9) 0.0484(10) 0.0067(7) 0.0134(8) 0.0098(7)
C2 0.0611(11) 0.0611(12) 0.0519(11) 0.0031(9) 0.0195(9) 0.0116(9)
C3 0.0849(15) 0.0828(16) 0.0628(13) 0.0217(11) 0.0407(12) 0.0282(13)
C4 0.0813(16) 0.0687(14) 0.1045(19) 0.0368(13) 0.0528(15) 0.0219(12)
C5 0.0749(14) 0.0585(13) 0.1063(19) 0.0167(12) 0.0270(13) -0.0093(11)
C6 0.0679(12) 0.0545(11) 0.0638(12) 0.0079(9) 0.0112(10) -0.0062(9)
C7 0.0436(9) 0.0429(9) 0.0489(9) 0.0027(8) 0.0089(7) 0.0062(7)
C8 0.0470(9) 0.0439(9) 0.0474(9) 0.0017(8) 0.0145(7) 0.0063(7)
C9 0.0399(8) 0.0455(9) 0.0407(8) 0.0017(7) 0.0131(7) -0.0021(7)
C10 0.0377(8) 0.0375(8) 0.0363(8) 0.0024(6) 0.0151(6) -0.0014(6)
C11 0.0439(8) 0.0296(7) 0.0388(8) -0.0020(6) 0.0175(7) -0.0050(6)
C13 0.0680(9) 0.0498(9) 0.0459(8) -0.0016(7) 0.0294(7) -0.0091(7)
C14 0.0686(10) 0.0500(9) 0.0523(9) -0.0113(8) 0.0382(8) -0.0156(8)
C15 0.0490(9) 0.0402(9) 0.0596(11) -0.0150(8) 0.0295(8) -0.0123(7)
C16 0.0532(11) 0.0597(12) 0.0879(15) -0.0185(11) 0.0421(11) -0.0089(9)
C17 0.0434(10) 0.0676(13) 0.1013(17) -0.0042(12) 0.0270(11) 0.0071(9)
C18 0.0467(10) 0.0587(11) 0.0743(13) 0.0074(10) 0.0160(9) 0.0052(9)
C19 0.0431(9) 0.0457(9) 0.0571(10) 0.0025(8) 0.0197(8) -0.0002(7)
C20 0.0420(8) 0.0346(8) 0.0463(9) -0.0054(7) 0.0198(7) -0.0063(6)
C21 0.0364(8) 0.0454(9) 0.0416(9) 0.0065(7) 0.0126(7) -0.0028(7)
C22 0.0877(15) 0.0403(10) 0.0795(14) 0.0102(10) 0.0133(12) -0.0147(10)
C23 0.0412(8) 0.0456(9) 0.0413(9) -0.0015(7) 0.0180(7) -0.0034(7)
C24 0.0492(10) 0.0509(10) 0.0435(9) -0.0003(8) 0.0215(7) 0.0000(8)
C25 0.0977(18) 0.109(2) 0.117(2) -0.0592(17) 0.0674(16) -0.0146(15)
N1 0.0553(8) 0.0408(7) 0.0390(7) 0.0022(6) 0.0214(6) -0.0032(6)
O1 0.0573(8) 0.0675(9) 0.0612(8) 0.0086(7) 0.0005(6) -0.0125(7)
O2 0.1058(11) 0.0450(7) 0.0550(8) -0.0041(6) 0.0217(7) 0.0128(7)
O3 0.0803(9) 0.0366(6) 0.0510(7) 0.0034(5) 0.0186(6) -0.0119(6)
O4 0.0821(9) 0.0610(8) 0.0501(7) 0.0142(6) 0.0302(7) -0.0054(7)
O5 0.0566(8) 0.0833(10) 0.0695(9) -0.0150(7) 0.0379(7) -0.0118(7)
O6 0.0692(8) 0.0785(9) 0.0830(10) -0.0392(8) 0.0442(7) -0.0153(7)

loop_
_atom_type_symbol
_atom_type_description
_atom_type_scat_dispersion_real
_atom_type_scat_dispersion_imag
_atom_type_scat_source
C C 0.0033 0.0016 'International Tables Vol C Tables 4.2.6.8 and 6.1.1.4'
H H 0.0000 0.0000 'International Tables Vol C Tables 4.2.6.8 and 6.1.1.4'
O O 0.0106 0.0060 'International Tables Vol C Tables 4.2.6.8 and 6.1.1.4'
N N 0.0061 0.0033 'International Tables Vol C Tables 4.2.6.8 and 6.1.1.4'

loop_
_geom_angle_atom_site_label_1
_geom_angle_atom_site_label_2
_geom_angle_atom_site_label_3
_geom_angle
_geom_angle_site_symmetry_1
_geom_angle_site_symmetry_3
_geom_angle_publ_flag
C6 C1 C2 118.68(17) . . ?
C6 C1 C7 123.01(16) . . ?
C2 C1 C7 118.29(16) . . ?
C3 C2 C1 120.3(2) . . ?
C3 C2 H2 119.9 . . ?
C1 C2 H2 119.9 . . ?
C4 C3 C2 120.4(2) . . ?
C4 C3 H3 119.8 . . ?
C2 C3 H3 119.8 . . ?
C3 C4 C5 120.1(2) . . ?
C3 C4 H4 120.0 . . ?
C5 C4 H4 120.0 . . ?
C4 C5 C6 120.4(2) . . ?
C4 C5 H5 119.8 . . ?
C6 C5 H5 119.8 . . ?
C5 C6 C1 120.2(2) . . ?
C5 C6 H6 119.9 . . ?
C1 C6 H6 119.9 . . ?
O1 C7 C1 122.71(15) . . ?
O1 C7 C8 116.76(16) . . ?
C1 C7 C8 120.49(14) . . ?
O2 C8 C9 122.71(15) . . ?
O2 C8 C7 119.59(15) . . ?
C9 C8 C7 117.24(14) . . ?
C8 C9 C10 113.35(13) . . ?
C8 C9 H9A 108.9 . . ?
C10 C9 H9A 108.9 . . ?
C8 C9 H9B 108.9 . . ?
C10 C9 H9B 108.9 . . ?
H9A C9 H9B 107.7 . . ?
C21 C10 C11 111.51(12) . . ?
C21 C10 C23 110.45(12) . . ?
C11 C10 C23 108.01(11) . . ?
C21 C10 C9 104.87(12) . . ?
C11 C10 C9 108.52(12) . . ?
C23 C10 C9 113.49(12) . . ?
N1 C11 C20 122.70(13) . . ?
N1 C11 C10 114.31(13) . . ?
C20 C11 C10 122.92(13) . . ?
C14 C13 N1 122.94(16) . . ?
C14 C13 H13 118.5 . . ?
N1 C13 H13 118.5 . . ?
C13 C14 C15 119.84(15) . . ?
C13 C14 H14 120.1 . . ?
C15 C14 H14 120.1 . . ?
C14 C15 C16 122.92(16) . . ?
C14 C15 C20 118.17(15) . . ?
C16 C15 C20 118.90(17) . . ?
C17 C16 C15 121.15(17) . . ?
C17 C16 H16 119.4 . . ?
C15 C16 H16 119.4 . . ?
C16 C17 C18 120.37(18) . . ?
C16 C17 H17 119.8 . . ?
C18 C17 H17 119.8 . . ?
C19 C18 C17 120.46(19) . . ?
C19 C18 H18 119.8 . . ?
C17 C18 H18 119.8 . . ?
C18 C19 C20 120.88(16) . . ?
C18 C19 H19 119.6 . . ?
C20 C19 H19 119.6 . . ?
C19 C20 C15 118.18(14) . . ?
C19 C20 C11 124.78(14) . . ?
C15 C20 C11 117.03(14) . . ?
O4 C21 O3 124.05(15) . . ?
O4 C21 C10 125.27(15) . . ?
O3 C21 C10 110.64(12) . . ?
O3 C22 H22A 109.5 . . ?
O3 C22 H22B 109.5 . . ?
H22A C22 H22B 109.5 . . ?
O3 C22 H22C 109.5 . . ?
H22A C22 H22C 109.5 . . ?
H22B C22 H22C 109.5 . . ?
C24 C23 C10 118.21(13) . . ?
C24 C23 H23A 107.8 . . ?
C10 C23 H23A 107.8 . . ?
C24 C23 H23B 107.8 . . ?
C10 C23 H23B 107.8 . . ?
H23A C23 H23B 107.1 . . ?
O5 C24 O6 123.10(15) . . ?
O5 C24 C23 128.51(16) . . ?
O6 C24 C23 108.39(14) . . ?
O6 C25 H25A 109.5 . . ?
O6 C25 H25B 109.5 . . ?
H25A C25 H25B 109.5 . . ?
O6 C25 H25C 109.5 . . ?
H25A C25 H25C 109.5 . . ?
H25B C25 H25C 109.5 . . ?
C11 N1 C13 119.26(14) . . ?
C21 O3 C22 116.38(14) . . ?
C24 O6 C25 115.59(15) . . ?

loop_
_geom_bond_atom_site_label_1
_geom_bond_atom_site_label_2
_geom_bond_distance
_geom_bond_site_symmetry_2
_geom_bond_publ_flag
C1 C6 1.383(2) . ?
C1 C2 1.387(2) . ?
C1 C7 1.483(2) . ?
C2 C3 1.379(3) . ?
C2 H2 0.9300 . ?
C3 C4 1.361(3) . ?
C3 H3 0.9300 . ?
C4 C5 1.367(3) . ?
C4 H4 0.9300 . ?
C5 C6 1.380(3) . ?
C5 H5 0.9300 . ?
C6 H6 0.9300 . ?
C7 O1 1.2112(19) . ?
C7 C8 1.526(2) . ?
C8 O2 1.2110(19) . ?
C8 C9 1.501(2) . ?
C9 C10 1.550(2) . ?
C9 H9A 0.9700 . ?
C9 H9B 0.9700 . ?
C10 C21 1.528(2) . ?
C10 C11 1.537(2) . ?
C10 C23 1.542(2) . ?
C11 N1 1.3119(19) . ?
C11 C20 1.426(2) . ?
C13 C14 1.342(2) . ?
C13 N1 1.364(2) . ?
C13 H13 0.9300 . ?
C14 C15 1.410(2) . ?
C14 H14 0.9300 . ?
C15 C16 1.411(2) . ?
C15 C20 1.421(2) . ?
C16 C17 1.349(3) . ?
C16 H16 0.9300 . ?
C17 C18 1.400(3) . ?
C17 H17 0.9300 . ?
C18 C19 1.360(2) . ?
C18 H18 0.9300 . ?
C19 C20 1.416(2) . ?
C19 H19 0.9300 . ?
C21 O4 1.1933(18) . ?
C21 O3 1.3306(19) . ?
C22 O3 1.446(2) . ?
C22 H22A 0.9600 . ?
C22 H22B 0.9600 . ?
C22 H22C 0.9600 . ?
C23 C24 1.497(2) . ?
C23 H23A 0.9700 . ?
C23 H23B 0.9700 . ?
C24 O5 1.1945(19) . ?
C24 O6 1.332(2) . ?
C25 O6 1.442(2) . ?
C25 H25A 0.9600 . ?
C25 H25B 0.9600 . ?
C25 H25C 0.9600 . ?

loop_
_geom_torsion_atom_site_label_1
_geom_torsion_atom_site_label_2
_geom_torsion_atom_site_label_3
_geom_torsion_atom_site_label_4
_geom_torsion
_geom_torsion_site_symmetry_1
_geom_torsion_site_symmetry_2
_geom_torsion_site_symmetry_3
_geom_torsion_site_symmetry_4
_geom_torsion_publ_flag
C6 C1 C2 C3 0.6(3) . . . . ?
C7 C1 C2 C3 -177.95(16) . . . . ?
C1 C2 C3 C4 0.6(3) . . . . ?
C2 C3 C4 C5 -1.3(3) . . . . ?
C3 C4 C5 C6 0.7(3) . . . . ?
C4 C5 C6 C1 0.5(3) . . . . ?
C2 C1 C6 C5 -1.1(3) . . . . ?
C7 C1 C6 C5 177.34(18) . . . . ?
C6 C1 C7 O1 178.15(18) . . . . ?
C2 C1 C7 O1 -3.4(2) . . . . ?
C6 C1 C7 C8 0.4(2) . . . . ?
C2 C1 C7 C8 178.88(15) . . . . ?
O1 C7 C8 O2 -132.56(19) . . . . ?
C1 C7 C8 O2 45.3(2) . . . . ?
O1 C7 C8 C9 39.9(2) . . . . ?
C1 C7 C8 C9 -142.24(15) . . . . ?
O2 C8 C9 C10 -62.6(2) . . . . ?
C7 C8 C9 C10 125.15(15) . . . . ?
C8 C9 C10 C21 176.91(13) . . . . ?
C8 C9 C10 C11 -63.81(16) . . . . ?
C8 C9 C10 C23 56.27(17) . . . . ?
C21 C10 C11 N1 131.84(13) . . . . ?
C23 C10 C11 N1 -106.62(14) . . . . ?
C9 C10 C11 N1 16.81(17) . . . . ?
C21 C10 C11 C20 -51.15(18) . . . . ?
C23 C10 C11 C20 70.39(17) . . . . ?
C9 C10 C11 C20 -166.18(13) . . . . ?
N1 C13 C14 C15 -1.8(3) . . . . ?
C13 C14 C15 C16 -178.27(16) . . . . ?
C13 C14 C15 C20 0.3(2) . . . . ?
C14 C15 C16 C17 175.72(17) . . . . ?
C20 C15 C16 C17 -2.9(3) . . . . ?
C15 C16 C17 C18 1.9(3) . . . . ?
C16 C17 C18 C19 0.3(3) . . . . ?
C17 C18 C19 C20 -1.6(3) . . . . ?
C18 C19 C20 C15 0.6(2) . . . . ?
C18 C19 C20 C11 -178.21(16) . . . . ?
C14 C15 C20 C19 -177.09(14) . . . . ?
C16 C15 C20 C19 1.6(2) . . . . ?
C14 C15 C20 C11 1.8(2) . . . . ?
C16 C15 C20 C11 -179.51(14) . . . . ?
N1 C11 C20 C19 176.00(15) . . . . ?
C10 C11 C20 C19 -0.8(2) . . . . ?
N1 C11 C20 C15 -2.9(2) . . . . ?
C10 C11 C20 C15 -179.62(13) . . . . ?
C11 C10 C21 O4 137.11(16) . . . . ?
C23 C10 C21 O4 17.0(2) . . . . ?
C9 C10 C21 O4 -105.63(18) . . . . ?
C11 C10 C21 O3 -45.21(17) . . . . ?
C23 C10 C21 O3 -165.32(12) . . . . ?
C9 C10 C21 O3 72.05(15) . . . . ?
C21 C10 C23 C24 -76.53(17) . . . . ?
C11 C10 C23 C24 161.27(13) . . . . ?
C9 C10 C23 C24 40.90(19) . . . . ?
C10 C23 C24 O5 13.9(3) . . . . ?
C10 C23 C24 O6 -167.13(14) . . . . ?
C20 C11 N1 C13 1.6(2) . . . . ?
C10 C11 N1 C13 178.57(13) . . . . ?
C14 C13 N1 C11 0.8(2) . . . . ?
O4 C21 O3 C22 -1.7(2) . . . . ?
C10 C21 O3 C22 -179.38(14) . . . . ?
O5 C24 O6 C25 1.2(3) . . . . ?
C23 C24 O6 C25 -177.83(18) . . . . ?
